data_7005941
loop_
_publ_author_name
'Bratsos, Ioannis'
'Birarda, Giovanni'
'Jedner, Stephanie'
'Zangrando, Ennio'
'Alessio, Enzo'

_publ_section_title
;
 Half-sandwich RuII-[9]aneS3 complexes with dicarboxylate ligands:
 synthesis, characterization and chemical behavior.
;
_journal_issue 36
_journal_name_full 'Dalton transactions (Cambridge, England : 2003)'
_journal_page_first 4048
_journal_page_last 4058
_journal_paper_doi 10.1039/b707011j
_journal_year 2007
_chemical_formula_moiety 'C10 H16 O5 Ru S4, 0.5(H2 O)'
_chemical_formula_sum 'C10 H18 O5.5 Ru S4'
_chemical_formula_weight 455.55
_chemical_name_systematic
;
dimethylsulfoxide,S-(eta2-oxalate,O,O')-(1,4,7-tritiacyclononane,S,S',S'')-
-ruthenium(II) hydrated
;
_space_group_IT_number 14
_symmetry_cell_setting monoclinic
_symmetry_space_group_name_Hall '-P 2yn'
_symmetry_space_group_name_H-M 'P 1 21/n 1'
_atom_sites_solution_hydrogens geom
_atom_sites_solution_primary direct
_atom_sites_solution_secondary difmap
_audit_creation_method SHELXL-97
_cell_angle_alpha 90.00
_cell_angle_beta 105.72(3)
_cell_angle_gamma 90.00
_cell_formula_units_Z 4
_cell_length_a 10.380(3)
_cell_length_b 12.439(3)
_cell_length_c 12.842(4)
_cell_measurement_temperature 293(2)
_cell_volume 1596.1(8)
_computing_cell_refinement 'Denzo (Otwinowski & Minor 1997)'
_computing_data_collection 'Nonius Xpress'
_computing_data_reduction 'Denzo and Scalepack (Otwinowski & Minor 1997)'
_computing_molecular_graphics 'Ortep3/windows (Farrugia,1997)'
_computing_publication_material 'Wingx 1.70.00 (Farrugia, 1999)'
_computing_structure_refinement 'SHELX97 (Sheldrick, 1998)'
_computing_structure_solution 'SHELX97 (Sheldrick, 1998)'
_diffrn_ambient_temperature 293(2)
_diffrn_measured_fraction_theta_full 0.977
_diffrn_measured_fraction_theta_max 0.977
_diffrn_measurement_device_type 'image plate dip1030'
_diffrn_measurement_method 'laser scanner'
_diffrn_radiation_monochromator graphite
_diffrn_radiation_source 'fine-focus sealed tube'
_diffrn_radiation_type MoK\a
_diffrn_radiation_wavelength 0.71073
_diffrn_reflns_av_R_equivalents 0.0513
_diffrn_reflns_av_sigmaI/netI 0.0559
_diffrn_reflns_limit_h_max 14
_diffrn_reflns_limit_h_min -15
_diffrn_reflns_limit_k_max 17
_diffrn_reflns_limit_k_min -17
_diffrn_reflns_limit_l_max 18
_diffrn_reflns_limit_l_min -18
_diffrn_reflns_number 21723
_diffrn_reflns_theta_full 31.06
_diffrn_reflns_theta_max 31.06
_diffrn_reflns_theta_min 2.32
_exptl_absorpt_coefficient_mu 1.522
_exptl_absorpt_correction_T_max 0.7805
_exptl_absorpt_correction_T_min 0.4951
_exptl_absorpt_correction_type refdelf
_exptl_absorpt_process_details
;
Parkin S,Moezzi B & Hope H, (1995) J. Appl. Cryst. 28, 53-56
Cubic fit to sin(theta)/lambda - 24 parameters
;
_exptl_crystal_density_diffrn 1.896
_exptl_crystal_density_method 'not measured'
_exptl_crystal_F_000 920
_refine_diff_density_max 1.223
_refine_diff_density_min -1.030
_refine_diff_density_rms 0.147
_refine_ls_extinction_method none
_refine_ls_goodness_of_fit_ref 0.988
_refine_ls_hydrogen_treatment constr
_refine_ls_matrix_type full
_refine_ls_number_parameters 190
_refine_ls_number_reflns 4996
_refine_ls_number_restraints 0
_refine_ls_restrained_S_all 1.031
_refine_ls_R_factor_all 0.0681
_refine_ls_R_factor_gt 0.0450
_refine_ls_shift/su_max 0.001
_refine_ls_shift/su_mean 0.000
_refine_ls_structure_factor_coef Fsqd
_refine_ls_weighting_details 'calc w=1/[\s^2^(Fo^2^)+(0.0637P)^2^] where P=(Fo^2^+2Fc^2^)/3'
_refine_ls_weighting_scheme calc
_refine_ls_wR_factor_gt 0.1160
_refine_ls_wR_factor_ref 0.1241
_reflns_number_gt 3345
_reflns_number_total 4996
_reflns_threshold_expression >2sigma(I)
_cod_data_source_file b707011j.txt
_cod_data_source_block 1
_cod_original_sg_symbol_H-M 'P 21/n'
_cod_original_formula_sum 'C10 H18 O5.50 Ru S4'
_cod_database_code 7005941

loop_
_symmetry_equiv_pos_as_xyz
'x, y, z'
'-x+1/2, y+1/2, -z+1/2'
'-x, -y, -z'
'x-1/2, -y-1/2, z-1/2'

loop_
_atom_site_label
_atom_site_type_symbol
_atom_site_fract_x
_atom_site_fract_y
_atom_site_fract_z
_atom_site_U_iso_or_equiv
_atom_site_adp_type
_atom_site_occupancy
_atom_site_symmetry_multiplicity
_atom_site_calc_flag
_atom_site_refinement_flags
_atom_site_disorder_assembly
_atom_site_disorder_group
Ru Ru 0.46847(3) 0.17879(2) 0.76025(3) 0.03581(10) Uani 1 1 d . . .
S1 S 0.54884(11) 0.21575(8) 0.61435(9) 0.0464(2) Uani 1 1 d . . .
S2 S 0.68256(12) 0.19584(10) 0.86715(12) 0.0595(3) Uani 1 1 d . . .
S3 S 0.44101(11) 0.36482(8) 0.77876(9) 0.0434(2) Uani 1 1 d . . .
S4 S 0.49850(11) 0.00066(8) 0.74113(10) 0.0469(3) Uani 1 1 d . . .
O1 O 0.3820(4) 0.1553(3) 0.8888(3) 0.0559(8) Uani 1 1 d . . .
O2 O 0.2633(3) 0.1667(2) 0.6765(3) 0.0477(7) Uani 1 1 d . . .
O3 O 0.0638(4) 0.1474(3) 0.7033(5) 0.0887(15) Uani 1 1 d . . .
O4 O 0.6295(4) -0.0313(3) 0.7258(4) 0.0750(11) Uani 1 1 d . . .
O5 O 0.1823(6) 0.1502(5) 0.9218(5) 0.117(2) Uani 1 1 d . . .
C1 C 0.7322(6) 0.2210(7) 0.6683(7) 0.106(3) Uani 1 1 d . . .
H1A H 0.7699 0.1703 0.6273 0.127 Uiso 1 1 calc R . .
H1B H 0.7611 0.2921 0.6533 0.127 Uiso 1 1 calc R . .
C2 C 0.7895(6) 0.1999(6) 0.7779(6) 0.089(2) Uani 1 1 d . . .
H2A H 0.8575 0.2541 0.8052 0.107 Uiso 1 1 calc R . .
H2B H 0.8351 0.1312 0.7833 0.107 Uiso 1 1 calc R . .
C3 C 0.6948(5) 0.3336(4) 0.9168(4) 0.0598(12) Uani 1 1 d . . .
H3A H 0.7255 0.3309 0.9951 0.072 Uiso 1 1 calc R . .
H3B H 0.7641 0.3693 0.8919 0.072 Uiso 1 1 calc R . .
C4 C 0.5793(10) 0.3994(6) 0.8886(8) 0.144(4) Uani 1 1 d . . .
H4A1 H 0.6081 0.4708 0.8741 0.173 Uiso 1 1 calc R . .
H4A2 H 0.5464 0.4053 0.9522 0.173 Uiso 1 1 calc R . .
C5 C 0.4950(9) 0.4215(5) 0.6714(6) 0.108(3) Uani 1 1 d . . .
H5A H 0.4302 0.4762 0.6380 0.130 Uiso 1 1 calc R . .
H5B H 0.5787 0.4584 0.7033 0.130 Uiso 1 1 calc R . .
C6 C 0.5147(6) 0.3568(4) 0.5886(4) 0.0621(13) Uani 1 1 d . . .
H6A H 0.5885 0.3870 0.5654 0.075 Uiso 1 1 calc R . .
H6B H 0.4355 0.3626 0.5279 0.075 Uiso 1 1 calc R . .
C7 C 0.4731(6) -0.0773(4) 0.8499(5) 0.0699(15) Uani 1 1 d . . .
H7A H 0.5353 -0.0551 0.9163 0.105 Uiso 1 1 calc R . .
H7B H 0.4869 -0.1520 0.8373 0.105 Uiso 1 1 calc R . .
H7C H 0.3833 -0.0670 0.8550 0.105 Uiso 1 1 calc R . .
C8 C 0.3739(6) -0.0561(4) 0.6305(5) 0.0656(14) Uani 1 1 d . . .
H8A H 0.3771 -0.0214 0.5645 0.098 Uiso 1 1 calc R . .
H8B H 0.2870 -0.0457 0.6418 0.098 Uiso 1 1 calc R . .
H8C H 0.3905 -0.1316 0.6257 0.098 Uiso 1 1 calc R . .
C9 C 0.2530(6) 0.1536(4) 0.8602(5) 0.0621(14) Uani 1 1 d . . .
C10 C 0.1856(5) 0.1564(3) 0.7368(5) 0.0556(12) Uani 1 1 d . . .
O1W O 0.4288(12) 0.3521(9) 1.0184(11) 0.121(4) Uani 0.50 1 d P . .

loop_
_atom_site_aniso_label
_atom_site_aniso_U_11
_atom_site_aniso_U_22
_atom_site_aniso_U_33
_atom_site_aniso_U_23
_atom_site_aniso_U_13
_atom_site_aniso_U_12
Ru 0.03168(16) 0.03736(16) 0.03923(17) 0.00038(12) 0.01105(12) -0.00102(11)
S1 0.0461(6) 0.0475(5) 0.0530(6) -0.0038(4) 0.0260(5) -0.0019(4)
S2 0.0409(6) 0.0529(6) 0.0713(8) 0.0108(6) -0.0075(6) -0.0052(5)
S3 0.0443(6) 0.0403(5) 0.0498(6) -0.0011(4) 0.0199(5) 0.0023(4)
S4 0.0405(5) 0.0378(5) 0.0655(7) 0.0009(4) 0.0199(5) 0.0004(4)
O1 0.074(2) 0.0579(18) 0.0428(17) 0.0018(13) 0.0284(17) -0.0084(16)
O2 0.0310(14) 0.0581(17) 0.0527(18) 0.0022(13) 0.0091(13) -0.0025(12)
O3 0.0358(19) 0.073(2) 0.163(5) 0.022(3) 0.036(2) 0.0048(17)
O4 0.051(2) 0.0523(18) 0.132(4) 0.000(2) 0.043(2) 0.0106(15)
O5 0.138(5) 0.136(4) 0.120(4) -0.038(3) 0.107(4) -0.048(3)
C1 0.051(3) 0.151(6) 0.130(6) 0.063(5) 0.049(4) 0.019(4)
C2 0.041(3) 0.102(4) 0.122(5) -0.046(4) 0.017(3) -0.001(3)
C3 0.058(3) 0.070(3) 0.047(3) -0.010(2) 0.007(2) -0.008(2)
C4 0.137(6) 0.080(4) 0.162(7) -0.053(5) -0.049(5) 0.014(4)
C5 0.186(7) 0.057(3) 0.120(5) 0.027(3) 0.106(5) 0.035(4)
C6 0.081(4) 0.058(3) 0.048(3) 0.010(2) 0.018(3) 0.005(2)
C7 0.090(4) 0.042(2) 0.079(4) 0.013(2) 0.024(3) 0.002(2)
C8 0.077(4) 0.050(3) 0.071(3) -0.016(2) 0.022(3) -0.007(2)
C9 0.082(4) 0.046(2) 0.077(4) -0.014(2) 0.053(3) -0.018(2)
C10 0.045(2) 0.0366(19) 0.094(4) 0.006(2) 0.033(3) -0.0007(16)
O1W 0.103(9) 0.125(8) 0.135(10) 0.014(7) 0.034(8) 0.010(7)

loop_
_atom_type_symbol
_atom_type_description
_atom_type_scat_dispersion_real
_atom_type_scat_dispersion_imag
_atom_type_scat_source
C C 0.0033 0.0016 'International Tables Vol C Tables 4.2.6.8 and 6.1.1.4'
H H 0.0000 0.0000 'International Tables Vol C Tables 4.2.6.8 and 6.1.1.4'
O O 0.0106 0.0060 'International Tables Vol C Tables 4.2.6.8 and 6.1.1.4'
S S 0.1246 0.1234 'International Tables Vol C Tables 4.2.6.8 and 6.1.1.4'
Ru Ru -1.2594 0.8363 'International Tables Vol C Tables 4.2.6.8 and 6.1.1.4'

loop_
_geom_angle_atom_site_label_1
_geom_angle_atom_site_label_2
_geom_angle_atom_site_label_3
_geom_angle
_geom_angle_site_symmetry_1
_geom_angle_site_symmetry_3
_geom_angle_publ_flag
O1 Ru O2 78.68(14) . . ?
O1 Ru S4 92.85(10) . . ?
O2 Ru S4 91.40(8) . . ?
O1 Ru S2 95.39(11) . . ?
O2 Ru S2 173.74(10) . . ?
S4 Ru S2 90.91(4) . . ?
O1 Ru S1 174.98(10) . . ?
O2 Ru S1 97.94(10) . . ?
S4 Ru S1 90.94(4) . . ?
S2 Ru S1 87.84(6) . . ?
O1 Ru S3 88.19(9) . . ?
O2 Ru S3 89.34(8) . . ?
S4 Ru S3 178.83(4) . . ?
S2 Ru S3 88.44(4) . . ?
S1 Ru S3 88.06(4) . . ?
C6 S1 C1 99.6(3) . . ?
C6 S1 Ru 104.37(18) . . ?
C1 S1 Ru 105.5(2) . . ?
C2 S2 C3 101.5(3) . . ?
C2 S2 Ru 106.7(2) . . ?
C3 S2 Ru 105.19(18) . . ?
C5 S3 C4 99.5(5) . . ?
C5 S3 Ru 103.9(2) . . ?
C4 S3 Ru 103.0(2) . . ?
O4 S4 C7 107.2(3) . . ?
O4 S4 C8 106.3(3) . . ?
C7 S4 C8 100.4(3) . . ?
O4 S4 Ru 115.90(15) . . ?
C7 S4 Ru 113.28(18) . . ?
C8 S4 Ru 112.46(18) . . ?
C9 O1 Ru 114.2(3) . . ?
C10 O2 Ru 114.6(3) . . ?
C2 C1 S1 119.2(5) . . ?
C1 C2 S2 118.6(5) . . ?
C4 C3 S2 118.8(4) . . ?
C3 C4 S3 120.7(5) . . ?
C6 C5 S3 120.5(5) . . ?
C5 C6 S1 119.0(4) . . ?
O5 C9 O1 125.3(6) . . ?
O5 C9 C10 118.7(6) . . ?
O1 C9 C10 115.9(4) . . ?
O3 C10 O2 124.2(6) . . ?
O3 C10 C9 119.6(5) . . ?
O2 C10 C9 116.2(4) . . ?

loop_
_geom_bond_atom_site_label_1
_geom_bond_atom_site_label_2
_geom_bond_distance
_geom_bond_site_symmetry_2
_geom_bond_publ_flag
Ru O1 2.102(3) . ?
Ru O2 2.115(3) . ?
Ru S4 2.2603(12) . ?
Ru S2 2.2836(15) . ?
Ru S1 2.2946(13) . ?
Ru S3 2.3514(12) . ?
S1 C6 1.802(5) . ?
S1 C1 1.842(7) . ?
S2 C2 1.800(7) . ?
S2 C3 1.821(5) . ?
S3 C5 1.770(6) . ?
S3 C4 1.772(8) . ?
S4 O4 1.481(3) . ?
S4 C7 1.779(5) . ?
S4 C8 1.787(5) . ?
O1 C9 1.289(7) . ?
O2 C10 1.266(6) . ?
O3 C10 1.225(6) . ?
O5 C9 1.216(6) . ?
C1 C2 1.396(10) . ?
C3 C4 1.416(10) . ?
C5 C6 1.393(8) . ?
C9 C10 1.550(8) . ?

loop_
_geom_torsion_atom_site_label_1
_geom_torsion_atom_site_label_2
_geom_torsion_atom_site_label_3
_geom_torsion_atom_site_label_4
_geom_torsion
_geom_torsion_site_symmetry_1
_geom_torsion_site_symmetry_2
_geom_torsion_site_symmetry_3
_geom_torsion_site_symmetry_4
_geom_torsion_publ_flag
O1 Ru S1 C6 31.9(11) . . . . ?
O2 Ru S1 C6 79.2(2) . . . . ?
S4 Ru S1 C6 170.8(2) . . . . ?
S2 Ru S1 C6 -98.3(2) . . . . ?
S3 Ru S1 C6 -9.8(2) . . . . ?
O1 Ru S1 C1 136.3(11) . . . . ?
O2 Ru S1 C1 -176.3(3) . . . . ?
S4 Ru S1 C1 -84.8(3) . . . . ?
S2 Ru S1 C1 6.1(3) . . . . ?
S3 Ru S1 C1 94.6(3) . . . . ?
O1 Ru S2 C2 172.5(3) . . . . ?
O2 Ru S2 C2 -168.7(8) . . . . ?
S4 Ru S2 C2 79.6(2) . . . . ?
S1 Ru S2 C2 -11.3(2) . . . . ?
S3 Ru S2 C2 -99.4(2) . . . . ?
O1 Ru S2 C3 -80.1(2) . . . . ?
O2 Ru S2 C3 -61.4(8) . . . . ?
S4 Ru S2 C3 -173.08(19) . . . . ?
S1 Ru S2 C3 96.01(19) . . . . ?
S3 Ru S2 C3 7.90(19) . . . . ?
O1 Ru S3 C5 -176.0(3) . . . . ?
O2 Ru S3 C5 -97.3(3) . . . . ?
S4 Ru S3 C5 32(2) . . . . ?
S2 Ru S3 C5 88.6(3) . . . . ?
S1 Ru S3 C5 0.7(3) . . . . ?
O1 Ru S3 C4 80.7(4) . . . . ?
O2 Ru S3 C4 159.4(4) . . . . ?
S4 Ru S3 C4 -71(2) . . . . ?
S2 Ru S3 C4 -14.8(4) . . . . ?
S1 Ru S3 C4 -102.7(4) . . . . ?
O1 Ru S4 O4 -136.2(2) . . . . ?
O2 Ru S4 O4 145.1(2) . . . . ?
S2 Ru S4 O4 -40.7(2) . . . . ?
S1 Ru S4 O4 47.1(2) . . . . ?
S3 Ru S4 O4 16(2) . . . . ?
O1 Ru S4 C7 -11.7(3) . . . . ?
O2 Ru S4 C7 -90.5(2) . . . . ?
S2 Ru S4 C7 83.7(2) . . . . ?
S1 Ru S4 C7 171.6(2) . . . . ?
S3 Ru S4 C7 140(2) . . . . ?
O1 Ru S4 C8 101.2(2) . . . . ?
O2 Ru S4 C8 22.5(2) . . . . ?
S2 Ru S4 C8 -163.4(2) . . . . ?
S1 Ru S4 C8 -75.5(2) . . . . ?
S3 Ru S4 C8 -107(2) . . . . ?
O2 Ru O1 C9 -5.2(3) . . . . ?
S4 Ru O1 C9 -96.1(3) . . . . ?
S2 Ru O1 C9 172.8(3) . . . . ?
S1 Ru O1 C9 42.8(13) . . . . ?
S3 Ru O1 C9 84.5(3) . . . . ?
O1 Ru O2 C10 2.8(3) . . . . ?
S4 Ru O2 C10 95.4(3) . . . . ?
S2 Ru O2 C10 -16.2(9) . . . . ?
S1 Ru O2 C10 -173.4(3) . . . . ?
S3 Ru O2 C10 -85.5(3) . . . . ?
C6 S1 C1 C2 110.1(7) . . . . ?
Ru S1 C1 C2 2.2(8) . . . . ?
S1 C1 C2 S2 -12.6(10) . . . . ?
C3 S2 C2 C1 -93.4(7) . . . . ?
Ru S2 C2 C1 16.5(7) . . . . ?
C2 S2 C3 C4 114.1(7) . . . . ?
Ru S2 C3 C4 3.0(7) . . . . ?
S2 C3 C4 S3 -17.8(11) . . . . ?
C5 S3 C4 C3 -84.7(9) . . . . ?
Ru S3 C4 C3 22.1(10) . . . . ?
C4 S3 C5 C6 118.8(7) . . . . ?
Ru S3 C5 C6 12.8(8) . . . . ?
S3 C5 C6 S1 -23.8(10) . . . . ?
C1 S1 C6 C5 -87.5(7) . . . . ?
Ru S1 C6 C5 21.3(6) . . . . ?
Ru O1 C9 O5 -173.4(5) . . . . ?
Ru O1 C9 C10 6.5(5) . . . . ?
Ru O2 C10 O3 -179.5(4) . . . . ?
Ru O2 C10 C9 -0.4(4) . . . . ?
O5 C9 C10 O3 -5.2(7) . . . . ?
O1 C9 C10 O3 174.9(4) . . . . ?
O5 C9 C10 O2 175.7(5) . . . . ?
O1 C9 C10 O2 -4.2(6) . . . . ?
